data_7055284
loop_
_publ_author_name
'Mason, Helen E.'
'Li, Wei'
'Carpenter, Michael A.'
'Hamilton, Michelle L.'
'Howard, Judith A. K.'
'Sparkes, Hazel A.'

_publ_section_title
;
 Structural and spectroscopic characterisation of the spin crossover in
 [Fe(abpt)2(NCS)2] polymorph A
;
_journal_issue 3
_journal_name_full 'New J. Chem.'
_journal_page_first 2466
_journal_paper_doi 10.1039/C5NJ02359A
_journal_volume 40
_journal_year 2016
_chemical_formula_moiety 'C26 H20 Fe N14 S2'
_chemical_formula_sum 'C26 H20 Fe N14 S2'
_chemical_formula_weight 648.53
_chemical_name_systematic
;
 ? 
;
_space_group_crystal_system monoclinic
_space_group_IT_number 14
_space_group_name_Hall '-P 2yn'
_space_group_name_H-M_alt 'P 1 21/n 1'
_symmetry_space_group_name_Hall '-P 2yn'
_symmetry_space_group_name_H-M 'P 1 21/n 1'
_atom_sites_solution_hydrogens geom
_atom_sites_solution_primary direct
_atom_sites_solution_secondary difmap
_audit_creation_date 2013-11-29
_audit_creation_method
;
  Olex2 1.2
  (compiled Apr 23 2013 17:59:47, GUI svn.r4466)
;
_audit_update_record
;
2015-09-03 deposited with the CCDC.
2016-01-08 downloaded from the CCDC.
;
_cell_angle_alpha 90.00
_cell_angle_beta 93.3210(10)
_cell_angle_gamma 90.00
_cell_formula_units_Z 2
_cell_length_a 8.3913(4)
_cell_length_b 10.0025(5)
_cell_length_c 16.2339(8)
_cell_measurement_reflns_used 4455
_cell_measurement_temperature 165
_cell_measurement_theta_max 28.27
_cell_measurement_theta_min 2.39
_cell_volume 1360.29(12)
_computing_cell_refinement 'SMART (Bruker, 1998)'
_computing_data_collection 'SMART (Bruker, 1998)'
_computing_data_reduction 'SAINT (Bruker, 1998)'
_computing_molecular_graphics
;
O. V. Dolomanov, L. J. Bourhis, R. J. Gildea, J. A. K. Howard and H. Puschmann,
OLEX2: a complete structure solution, refinement and analysis program.
J. Appl. Cryst. (2009). 42, 339-341.
;
_computing_publication_material
;
O. V. Dolomanov, L. J. Bourhis, R. J. Gildea, J. A. K. Howard and H. Puschmann,
OLEX2: a complete structure solution, refinement and analysis program.
J. Appl. Cryst. (2009). 42, 339-341.
;
_computing_structure_refinement
;
XL, G.M. Sheldrick, Acta Cryst.
(2008). A64, 112-122
;
_computing_structure_solution
;
XS, G.M. Sheldrick, Acta Cryst.
(2008). A64, 112-122
;
_diffrn_ambient_temperature 165
_diffrn_detector 'CCD area detector'
_diffrn_detector_area_resol_mean 7.9
_diffrn_detector_type 'Bruker SMART CCD 1K area detector'
_diffrn_measured_fraction_theta_full 0.999
_diffrn_measured_fraction_theta_max 0.999
_diffrn_measurement_device 'three-circle diffractometer'
_diffrn_measurement_device_type 'Bruker SMART CCD 1K area detector'
_diffrn_measurement_method '\w scans'
_diffrn_radiation_monochromator graphite
_diffrn_radiation_probe x-ray
_diffrn_radiation_type MoK\a
_diffrn_radiation_wavelength 0.71073
_diffrn_radiation_xray_symbol K-L~3~
_diffrn_reflns_av_R_equivalents 0.0288
_diffrn_reflns_av_unetI/netI 0.0359
_diffrn_reflns_limit_h_max 11
_diffrn_reflns_limit_h_min -10
_diffrn_reflns_limit_k_max 9
_diffrn_reflns_limit_k_min -13
_diffrn_reflns_limit_l_max 15
_diffrn_reflns_limit_l_min -21
_diffrn_reflns_number 9138
_diffrn_reflns_theta_full 28.27
_diffrn_reflns_theta_max 28.27
_diffrn_reflns_theta_min 2.39
_diffrn_source 'sealed X-ray tube'
_diffrn_source_target Mo
_exptl_absorpt_coefficient_mu 0.756
_exptl_absorpt_correction_T_max 1.0000
_exptl_absorpt_correction_T_min 0.7317
_exptl_absorpt_correction_type multi-scan
_exptl_absorpt_process_details 'SADABS (G. Sheldrick, 1998)'
_exptl_crystal_colour reddish
_exptl_crystal_colour_modifier reddish
_exptl_crystal_density_diffrn 1.583
_exptl_crystal_density_method 'not measured'
_exptl_crystal_description block
_exptl_crystal_F_000 664
_exptl_crystal_size_max 0.36
_exptl_crystal_size_mid 0.3
_exptl_crystal_size_min 0.26
_refine_diff_density_max 0.329
_refine_diff_density_min -0.326
_refine_diff_density_rms 0.058
_refine_ls_extinction_method none
_refine_ls_goodness_of_fit_ref 1.022
_refine_ls_hydrogen_treatment mixed
_refine_ls_matrix_type full
_refine_ls_number_parameters 202
_refine_ls_number_reflns 3374
_refine_ls_number_restraints 0
_refine_ls_restrained_S_all 1.022
_refine_ls_R_factor_all 0.0469
_refine_ls_R_factor_gt 0.0311
_refine_ls_shift/su_max 0.000
_refine_ls_shift/su_mean 0.000
_refine_ls_structure_factor_coef Fsqd
_refine_ls_weighting_details 'calc w=1/[\s^2^(Fo^2^)+(0.0300P)^2^+0.6067P] where P=(Fo^2^+2Fc^2^)/3'
_refine_ls_weighting_scheme calc
_refine_ls_wR_factor_gt 0.0697
_refine_ls_wR_factor_ref 0.0755
_reflns_number_gt 2660
_reflns_number_total 3374
_reflns_threshold_expression >2sigma(I)
_cod_data_source_file c5nj02359a2.cif
_cod_data_source_block 165k
_cod_depositor_comments 'Adding full bibliography for 7055281--7055291.cif.'
_cod_database_code 7055284
_olex2_refinement_description
;
1. Fixed Uiso
 At 1.2 times of:
  All C(H) groups, All N(H,H) groups
2.a Aromatic/amide H refined with riding coordinates:
 C2(H2), C3(H3), C4(H4), C5(H5), C10(H10), C11(H11), C12(H12), C13(H13)
;

loop_
_space_group_symop_id
_space_group_symop_operation_xyz
1 'x, y, z'
2 '-x+1/2, y+1/2, -z+1/2'
3 '-x, -y, -z'
4 'x-1/2, -y-1/2, z-1/2'

loop_
_atom_site_label
_atom_site_type_symbol
_atom_site_fract_x
_atom_site_fract_y
_atom_site_fract_z
_atom_site_U_iso_or_equiv
_atom_site_adp_type
_atom_site_occupancy
_atom_site_symmetry_multiplicity
_atom_site_calc_flag
_atom_site_refinement_flags
Fe1 Fe 0.5000 0.5000 0.5000 0.01745(9) Uani 1 2 d S
S1 S 0.26449(6) 0.71416(5) 0.26122(3) 0.03202(13) Uani 1 1 d .
N1 N 0.39981(17) 0.57055(14) 0.39666(9) 0.0227(3) Uani 1 1 d .
N2 N 0.71060(17) 0.58347(14) 0.47344(9) 0.0224(3) Uani 1 1 d .
N3 N 0.47653(17) 0.67900(14) 0.54839(9) 0.0217(3) Uani 1 1 d .
N4 N 0.35606(17) 0.74994(14) 0.58036(9) 0.0218(3) Uani 1 1 d .
N5 N 0.57022(17) 0.87659(14) 0.58029(9) 0.0215(3) Uani 1 1 d .
N6 N 0.68232(19) 0.98254(16) 0.59362(11) 0.0281(3) Uani 1 1 d .
H6A H 0.625(3) 1.053(2) 0.6071(13) 0.034 Uiso 1 1 d .
H6B H 0.736(3) 0.962(2) 0.6442(14) 0.034 Uiso 1 1 d .
N7 N 0.39286(18) 1.09413(14) 0.64648(9) 0.0253(3) Uani 1 1 d .
C1 C 0.34307(19) 0.62882(17) 0.34044(11) 0.0215(3) Uani 1 1 d .
C2 C 0.8207(2) 0.52947(18) 0.42713(11) 0.0261(4) Uani 1 1 d .
H2 H 0.7988 0.4456 0.4015 0.031 Uiso 1 1 calc R
C3 C 0.9656(2) 0.5913(2) 0.41508(12) 0.0303(4) Uani 1 1 d .
H3 H 1.0401 0.5509 0.3809 0.036 Uiso 1 1 calc R
C4 C 1.0005(2) 0.7116(2) 0.45310(12) 0.0314(4) Uani 1 1 d .
H4 H 1.1006 0.7538 0.4469 0.038 Uiso 1 1 calc R
C5 C 0.8872(2) 0.7707(2) 0.50075(11) 0.0280(4) Uani 1 1 d .
H5 H 0.9081 0.8537 0.5277 0.034 Uiso 1 1 calc R
C6 C 0.7431(2) 0.70546(17) 0.50786(10) 0.0223(4) Uani 1 1 d .
C7 C 0.6049(2) 0.75556(17) 0.54752(10) 0.0220(4) Uani 1 1 d .
C8 C 0.4142(2) 0.86876(17) 0.60013(10) 0.0218(4) Uani 1 1 d .
C9 C 0.3233(2) 0.97393(16) 0.63930(10) 0.0221(4) Uani 1 1 d .
C10 C 0.3134(2) 1.18870(18) 0.68564(11) 0.0277(4) Uani 1 1 d .
H10 H 0.3615 1.2743 0.6925 0.033 Uiso 1 1 calc R
C11 C 0.1651(2) 1.16878(18) 0.71668(11) 0.0264(4) Uani 1 1 d .
H11 H 0.1136 1.2390 0.7443 0.032 Uiso 1 1 calc R
C12 C 0.0933(2) 1.04526(19) 0.70689(11) 0.0274(4) Uani 1 1 d .
H12 H -0.0091 1.0293 0.7269 0.033 Uiso 1 1 calc R
C13 C 0.1733(2) 0.94482(18) 0.66734(11) 0.0253(4) Uani 1 1 d .
H13 H 0.1272 0.8587 0.6596 0.030 Uiso 1 1 calc R

loop_
_atom_site_aniso_label
_atom_site_aniso_U_11
_atom_site_aniso_U_22
_atom_site_aniso_U_33
_atom_site_aniso_U_23
_atom_site_aniso_U_13
_atom_site_aniso_U_12
Fe1 0.01476(16) 0.01758(16) 0.02008(17) -0.00011(13) 0.00165(12) -0.00063(13)
S1 0.0298(3) 0.0371(3) 0.0285(2) 0.0033(2) -0.00385(19) 0.0067(2)
N1 0.0179(7) 0.0228(8) 0.0277(8) -0.0010(6) 0.0044(6) -0.0006(6)
N2 0.0185(7) 0.0260(8) 0.0224(7) 0.0039(6) 0.0000(6) 0.0032(6)
N3 0.0179(7) 0.0242(7) 0.0231(7) -0.0001(6) 0.0016(6) -0.0001(6)
N4 0.0193(7) 0.0217(7) 0.0246(7) -0.0011(6) 0.0019(6) 0.0000(6)
N5 0.0190(7) 0.0227(7) 0.0227(7) -0.0010(6) -0.0004(6) -0.0041(6)
N6 0.0234(8) 0.0248(8) 0.0360(9) -0.0033(7) 0.0011(7) -0.0076(6)
N7 0.0244(8) 0.0238(8) 0.0276(8) -0.0011(6) 0.0007(6) -0.0015(6)
C1 0.0150(8) 0.0234(8) 0.0266(9) -0.0045(7) 0.0043(7) -0.0015(7)
C2 0.0216(9) 0.0277(10) 0.0293(9) 0.0049(7) 0.0036(7) 0.0047(7)
C3 0.0212(9) 0.0353(10) 0.0351(10) 0.0073(8) 0.0064(8) 0.0048(8)
C4 0.0183(9) 0.0404(11) 0.0357(11) 0.0083(9) 0.0020(8) -0.0031(8)
C5 0.0195(9) 0.0340(10) 0.0301(10) 0.0016(8) -0.0014(7) -0.0058(8)
C6 0.0186(8) 0.0271(9) 0.0210(8) 0.0028(7) -0.0015(6) 0.0009(7)
C7 0.0206(8) 0.0238(9) 0.0213(8) 0.0000(7) -0.0013(7) -0.0014(7)
C8 0.0205(8) 0.0235(8) 0.0211(8) 0.0022(7) -0.0004(7) -0.0007(7)
C9 0.0232(9) 0.0213(9) 0.0214(8) 0.0025(6) -0.0011(7) 0.0005(7)
C10 0.0278(10) 0.0251(9) 0.0300(10) -0.0035(8) 0.0007(8) -0.0025(7)
C11 0.0289(10) 0.0271(9) 0.0234(9) -0.0029(7) 0.0023(7) 0.0027(7)
C12 0.0248(9) 0.0315(9) 0.0263(9) 0.0033(8) 0.0039(7) -0.0009(8)
C13 0.0257(9) 0.0214(8) 0.0288(9) 0.0019(7) 0.0003(7) -0.0023(7)

loop_
_atom_type_symbol
_atom_type_description
_atom_type_scat_dispersion_real
_atom_type_scat_dispersion_imag
_atom_type_scat_source
C C 0.0033 0.0016 'International Tables Vol C Tables 4.2.6.8 and 6.1.1.4'
H H 0.0000 0.0000 'International Tables Vol C Tables 4.2.6.8 and 6.1.1.4'
N N 0.0061 0.0033 'International Tables Vol C Tables 4.2.6.8 and 6.1.1.4'
S S 0.1246 0.1234 'International Tables Vol C Tables 4.2.6.8 and 6.1.1.4'
Fe Fe 0.3463 0.8444 'International Tables Vol C Tables 4.2.6.8 and 6.1.1.4'

loop_
_geom_angle_atom_site_label_1
_geom_angle_atom_site_label_2
_geom_angle_atom_site_label_3
_geom_angle
_geom_angle_site_symmetry_1
_geom_angle_site_symmetry_3
N1 Fe1 N1 179.999(1) 3_666 .
N1 Fe1 N2 89.68(6) 3_666 .
N1 Fe1 N2 89.68(6) . 3_666
N1 Fe1 N2 90.32(6) . .
N1 Fe1 N2 90.32(6) 3_666 3_666
N1 Fe1 N3 91.93(6) . 3_666
N1 Fe1 N3 88.07(6) 3_666 3_666
N1 Fe1 N3 88.07(6) . .
N1 Fe1 N3 91.93(6) 3_666 .
N2 Fe1 N2 180.0 . 3_666
N3 Fe1 N2 79.55(6) 3_666 3_666
N3 Fe1 N2 100.45(6) . 3_666
N3 Fe1 N2 100.45(6) 3_666 .
N3 Fe1 N2 79.55(6) . .
N3 Fe1 N3 180.0 3_666 .
C1 N1 Fe1 170.90(14) . .
C2 N2 Fe1 126.37(12) . .
C2 N2 C6 117.59(15) . .
C6 N2 Fe1 116.03(11) . .
N4 N3 Fe1 135.98(11) . .
C7 N3 Fe1 114.94(12) . .
C7 N3 N4 108.99(14) . .
C8 N4 N3 106.88(14) . .
C7 N5 N6 124.52(15) . .
C7 N5 C8 105.69(14) . .
C8 N5 N6 129.70(15) . .
N5 N6 H6A 105.4(14) . .
N5 N6 H6B 104.3(13) . .
H6A N6 H6B 101.5(18) . .
C9 N7 C10 116.70(16) . .
N1 C1 S1 178.88(16) . .
N2 C2 H2 118.7 . .
N2 C2 C3 122.57(18) . .
C3 C2 H2 118.7 . .
C2 C3 H3 120.3 . .
C4 C3 C2 119.45(18) . .
C4 C3 H3 120.3 . .
C3 C4 H4 120.5 . .
C3 C4 C5 119.08(17) . .
C5 C4 H4 120.5 . .
C4 C5 H5 120.9 . .
C6 C5 C4 118.30(18) . .
C6 C5 H5 120.9 . .
N2 C6 C5 122.90(16) . .
N2 C6 C7 110.20(14) . .
C5 C6 C7 126.83(16) . .
N3 C7 N5 108.55(15) . .
N3 C7 C6 118.57(15) . .
N5 C7 C6 132.59(15) . .
N4 C8 N5 109.88(15) . .
N4 C8 C9 123.95(16) . .
N5 C8 C9 126.16(15) . .
N7 C9 C8 116.55(16) . .
N7 C9 C13 123.83(16) . .
C13 C9 C8 119.62(15) . .
N7 C10 H10 118.2 . .
N7 C10 C11 123.65(17) . .
C11 C10 H10 118.2 . .
C10 C11 H11 120.6 . .
C12 C11 C10 118.87(17) . .
C12 C11 H11 120.6 . .
C11 C12 H12 120.6 . .
C11 C12 C13 118.85(18) . .
C13 C12 H12 120.6 . .
C9 C13 H13 121.0 . .
C12 C13 C9 118.06(17) . .
C12 C13 H13 121.0 . .

loop_
_geom_bond_atom_site_label_1
_geom_bond_atom_site_label_2
_geom_bond_distance
_geom_bond_site_symmetry_2
Fe1 N1 1.9636(15) .
Fe1 N1 1.9636(15) 3_666
Fe1 N2 2.0234(14) .
Fe1 N2 2.0234(14) 3_666
Fe1 N3 1.9696(14) 3_666
Fe1 N3 1.9696(14) .
S1 C1 1.6490(18) .
N1 C1 1.161(2) .
N2 C2 1.338(2) .
N2 C6 1.363(2) .
N3 N4 1.3622(19) .
N3 C7 1.323(2) .
N4 C8 1.317(2) .
N5 N6 1.425(2) .
N5 C7 1.361(2) .
N5 C8 1.369(2) .
N6 H6A 0.89(2) .
N6 H6B 0.93(2) .
N7 C9 1.339(2) .
N7 C10 1.339(2) .
C2 H2 0.9500 .
C2 C3 1.388(3) .
C3 H3 0.9500 .
C3 C4 1.376(3) .
C4 H4 0.9500 .
C4 C5 1.392(3) .
C5 H5 0.9500 .
C5 C6 1.384(2) .
C6 C7 1.448(2) .
C8 C9 1.466(2) .
C9 C13 1.394(2) .
C10 H10 0.9500 .
C10 C11 1.384(3) .
C11 H11 0.9500 .
C11 C12 1.380(3) .
C12 H12 0.9500 .
C12 C13 1.386(3) .
C13 H13 0.9500 .

loop_
_geom_hbond_atom_site_label_D
_geom_hbond_atom_site_label_H
_geom_hbond_atom_site_label_A
_geom_hbond_distance_DH
_geom_hbond_distance_HA
_geom_hbond_distance_DA
_geom_hbond_angle_DHA
_geom_hbond_site_symmetry_A
N6 H6A N7 0.89(2) 2.13(2) 2.850(2) 138.4(19) .
N6 H6B S1 0.93(2) 2.59(2) 3.3958(18) 144.5(17) 4_676
